data_4311391
loop_
_publ_author_name
'A-Qing Wu'
'Fa-Kun Zheng'
'Wen-Tong Chen'
'Li-Zhen Cai'
'Guo-Cong Guo'
'Jin-Shun Huang'
'Zhen-Chao Dong'
'Yoshihiko Takano'

_publ_section_title
;
 Two Series of Novel Rare Earth Complexes with Dicyanamide
 [Ln(dca)2(phen)2(H2O)3][dca].(phen), (Ln = Pr, Gd, and Sm) and
 [Ln(dca)3(2,2'-bipy)2(H2O)]n, (Ln = Gd, Sm, and La): Syntheses, Crystal
 Structures, and Magnetic Properties
;
_journal_name_full 'Inorganic Chemistry'
_journal_page_first 4839
_journal_page_last 4845
_journal_paper_doi 10.1021/ic035470j
_journal_volume 43
_journal_year 2004
_chemical_formula_sum 'C26 H18 Gd N13 O'
_chemical_formula_weight 685.78
_chemical_name_systematic
; 
 ? 
;
_space_group_IT_number 52
_symmetry_cell_setting orthorhombic
_symmetry_space_group_name_Hall '-P 2a 2bc'
_symmetry_space_group_name_H-M 'P n n a'
_atom_sites_solution_hydrogens geom
_atom_sites_solution_primary direct
_atom_sites_solution_secondary difmap
_audit_creation_method SHELXL-97
_cell_angle_alpha 90.00
_cell_angle_beta 90.00
_cell_angle_gamma 90.00
_cell_formula_units_Z 4
_cell_length_a 11.3940(10)
_cell_length_b 15.5392(11)
_cell_length_c 15.9601(12)
_cell_measurement_temperature 293(2)
_cell_volume 2825.8(4)
_computing_structure_refinement 'SHELXL-97 (Sheldrick, 1997)'
_computing_structure_solution 'SHELXS-97 (Sheldrick, 1990)'
_diffrn_ambient_temperature 293(2)
_diffrn_measured_fraction_theta_full 0.998
_diffrn_measured_fraction_theta_max 0.998
_diffrn_radiation_monochromator graphite
_diffrn_radiation_source 'fine-focus sealed tube'
_diffrn_radiation_type MoK\a
_diffrn_radiation_wavelength 0.71073
_diffrn_reflns_av_R_equivalents 0.0260
_diffrn_reflns_av_sigmaI/netI 0.0150
_diffrn_reflns_limit_h_max 13
_diffrn_reflns_limit_h_min -12
_diffrn_reflns_limit_k_max 16
_diffrn_reflns_limit_k_min -18
_diffrn_reflns_limit_l_max 19
_diffrn_reflns_limit_l_min -19
_diffrn_reflns_number 16073
_diffrn_reflns_theta_full 25.02
_diffrn_reflns_theta_max 25.02
_diffrn_reflns_theta_min 2.62
_exptl_absorpt_coefficient_mu 2.392
_exptl_crystal_density_diffrn 1.612
_exptl_crystal_density_method 'not measured'
_exptl_crystal_F_000 1348
_refine_diff_density_max 1.177
_refine_diff_density_min -0.522
_refine_diff_density_rms 0.066
_refine_ls_extinction_method none
_refine_ls_goodness_of_fit_ref 1.037
_refine_ls_hydrogen_treatment mixed
_refine_ls_matrix_type full
_refine_ls_number_parameters 187
_refine_ls_number_reflns 2505
_refine_ls_number_restraints 0
_refine_ls_restrained_S_all 1.037
_refine_ls_R_factor_all 0.0384
_refine_ls_R_factor_gt 0.0342
_refine_ls_shift/su_max 0.001
_refine_ls_shift/su_mean 0.000
_refine_ls_structure_factor_coef Fsqd
_refine_ls_weighting_details 'calc w=1/[\s^2^(Fo^2^)+(0.0282P)^2^+8.9580P] where P=(Fo^2^+2Fc^2^)/3'
_refine_ls_weighting_scheme calc
_refine_ls_wR_factor_gt 0.0713
_refine_ls_wR_factor_ref 0.0737
_reflns_number_gt 2307
_reflns_number_total 2505
_reflns_threshold_expression >2sigma(I)
_cod_data_source_file ic035470jsi20040331_103347.cif
_cod_data_source_block 52
_cod_database_code 4311391

loop_
_symmetry_equiv_pos_as_xyz
'x, y, z'
'-x+1/2, -y, z'
'-x+1/2, y+1/2, -z+1/2'
'x, -y+1/2, -z+1/2'
'-x, -y, -z'
'x-1/2, y, -z'
'x-1/2, -y-1/2, z-1/2'
'-x, y-1/2, z-1/2'

loop_
_atom_site_label
_atom_site_type_symbol
_atom_site_fract_x
_atom_site_fract_y
_atom_site_fract_z
_atom_site_U_iso_or_equiv
_atom_site_adp_type
_atom_site_occupancy
_atom_site_symmetry_multiplicity
_atom_site_calc_flag
_atom_site_refinement_flags
_atom_site_disorder_assembly
_atom_site_disorder_group
Gd1 Gd 0.59570(2) 0.2500 0.2500 0.02800(11) Uani 1 2 d S . .
N7 N 0.7500 0.0000 0.3784(3) 0.0503(14) Uani 1 2 d S . .
N1 N 0.7183(3) 0.1888(2) 0.1205(2) 0.0449(9) Uani 1 1 d . . .
C13 C 0.7393(4) 0.0718(3) 0.3383(2) 0.0353(9) Uani 1 1 d . . .
N2 N 0.5280(3) 0.2932(2) 0.0998(2) 0.0435(9) Uani 1 1 d . . .
C5 C 0.6860(5) 0.2087(3) 0.0422(3) 0.0513(12) Uani 1 1 d . . .
N6 N 0.7302(3) 0.1393(2) 0.3095(2) 0.0453(9) Uani 1 1 d . . .
C11 C 0.4854(4) 0.0376(3) 0.2225(3) 0.0478(11) Uani 1 1 d . . .
C6 C 0.5909(4) 0.2718(4) 0.0318(3) 0.0522(13) Uani 1 1 d . . .
N3 N 0.5175(3) 0.1061(2) 0.2122(3) 0.0470(9) Uani 1 1 d . . .
C1 C 0.8089(6) 0.1356(4) 0.1287(4) 0.0764(19) Uani 1 1 d . . .
H1A H 0.8342 0.1223 0.1826 0.092 Uiso 1 1 calc R . .
C10 C 0.4417(5) 0.3508(3) 0.0909(3) 0.0568(13) Uani 1 1 d . . .
H10A H 0.3967 0.3642 0.1377 0.068 Uiso 1 1 calc R . .
C7 C 0.5686(6) 0.3120(5) -0.0443(4) 0.088(2) Uani 1 1 d . . .
H7A H 0.6137 0.2984 -0.0911 0.106 Uiso 1 1 calc R . .
C8 C 0.4803(7) 0.3716(6) -0.0508(4) 0.107(3) Uani 1 1 d . . .
H8A H 0.4653 0.3982 -0.1019 0.128 Uiso 1 1 calc R . .
O1W O 0.3829(4) 0.2500 0.2500 0.0436(10) Uani 1 2 d S . .
C9 C 0.4155(6) 0.3915(5) 0.0168(4) 0.082(2) Uani 1 1 d . . .
H9A H 0.3550 0.4315 0.0135 0.099 Uiso 1 1 calc R . .
C4 C 0.7410(7) 0.1730(5) -0.0268(4) 0.089(2) Uani 1 1 d . . .
H4A H 0.7156 0.1868 -0.0805 0.106 Uiso 1 1 calc R . .
C2 C 0.8674(7) 0.0989(5) 0.0627(5) 0.108(3) Uani 1 1 d . . .
H2A H 0.9302 0.0619 0.0719 0.129 Uiso 1 1 calc R . .
N4 N 0.4660(4) -0.0429(3) 0.2366(5) 0.104(2) Uani 1 1 d . . .
C3 C 0.8323(8) 0.1176(5) -0.0160(4) 0.114(3) Uani 1 1 d . . .
H3A H 0.8698 0.0931 -0.0619 0.137 Uiso 1 1 calc R . .
N5 N 0.2837(4) -0.1190(3) 0.2431(4) 0.0820(16) Uani 1 1 d . . .
C12 C 0.3639(5) -0.0784(3) 0.2386(3) 0.0512(12) Uani 1 1 d . . .

loop_
_atom_site_aniso_label
_atom_site_aniso_U_11
_atom_site_aniso_U_22
_atom_site_aniso_U_33
_atom_site_aniso_U_23
_atom_site_aniso_U_13
_atom_site_aniso_U_12
Gd1 0.03202(16) 0.02251(15) 0.02946(16) 0.00426(11) 0.000 0.000
N7 0.084(4) 0.033(3) 0.033(3) 0.000 0.000 0.004(3)
N1 0.056(2) 0.040(2) 0.038(2) 0.0033(16) 0.0098(18) 0.0010(18)
C13 0.037(2) 0.038(2) 0.0308(19) -0.0037(18) -0.0011(18) 0.0085(19)
N2 0.050(2) 0.040(2) 0.041(2) 0.0081(17) -0.0130(18) -0.0077(18)
C5 0.061(3) 0.055(3) 0.038(2) -0.003(2) 0.006(2) -0.012(3)
N6 0.055(2) 0.038(2) 0.0427(19) 0.0028(17) -0.0043(18) 0.0159(18)
C11 0.033(2) 0.038(3) 0.072(3) -0.007(2) 0.004(2) -0.003(2)
C6 0.051(3) 0.074(3) 0.032(2) 0.006(2) -0.005(2) -0.016(2)
N3 0.045(2) 0.033(2) 0.063(2) -0.0042(18) 0.0024(19) -0.0092(18)
C1 0.093(5) 0.076(4) 0.060(3) 0.015(3) 0.029(3) 0.040(4)
C10 0.054(3) 0.064(3) 0.052(3) 0.015(3) -0.013(2) 0.001(3)
C7 0.073(4) 0.149(7) 0.042(3) 0.031(4) -0.002(3) 0.001(5)
C8 0.085(5) 0.174(8) 0.062(4) 0.060(5) -0.014(4) 0.013(5)
O1W 0.033(2) 0.036(2) 0.062(3) 0.005(2) 0.000 0.000
C9 0.069(4) 0.107(5) 0.071(4) 0.038(4) -0.019(3) 0.012(4)
C4 0.124(6) 0.097(5) 0.045(3) -0.014(3) 0.018(4) 0.015(5)
C2 0.133(7) 0.108(6) 0.082(5) 0.014(4) 0.052(5) 0.063(5)
N4 0.051(3) 0.039(3) 0.222(8) 0.011(3) 0.020(4) -0.005(2)
C3 0.164(8) 0.110(6) 0.069(5) -0.012(4) 0.052(5) 0.039(6)
N5 0.066(3) 0.060(3) 0.120(4) 0.007(3) 0.001(3) -0.025(3)
C12 0.051(3) 0.035(2) 0.068(3) 0.000(2) 0.003(3) -0.009(2)

loop_
_atom_type_symbol
_atom_type_description
_atom_type_scat_dispersion_real
_atom_type_scat_dispersion_imag
_atom_type_scat_source
C C 0.0033 0.0016 'International Tables Vol C Tables 4.2.6.8 and 6.1.1.4'
H H 0.0000 0.0000 'International Tables Vol C Tables 4.2.6.8 and 6.1.1.4'
N N 0.0061 0.0033 'International Tables Vol C Tables 4.2.6.8 and 6.1.1.4'
O O 0.0106 0.0060 'International Tables Vol C Tables 4.2.6.8 and 6.1.1.4'
Gd Gd -0.1653 3.9035 'International Tables Vol C Tables 4.2.6.8 and 6.1.1.4'

loop_
_geom_angle_atom_site_label_1
_geom_angle_atom_site_label_2
_geom_angle_atom_site_label_3
_geom_angle
_geom_angle_site_symmetry_1
_geom_angle_site_symmetry_3
_geom_angle_publ_flag
O1W Gd1 N3 68.96(9) . . ?
O1W Gd1 N3 68.96(9) . 4 ?
N3 Gd1 N3 137.91(18) . 4 ?
O1W Gd1 N6 127.94(9) . 4 ?
N3 Gd1 N6 138.65(13) . 4 ?
N3 Gd1 N6 72.00(13) 4 4 ?
O1W Gd1 N6 127.94(9) . . ?
N3 Gd1 N6 72.00(13) . . ?
N3 Gd1 N6 138.65(13) 4 . ?
N6 Gd1 N6 104.12(19) 4 . ?
O1W Gd1 N2 72.80(9) . . ?
N3 Gd1 N2 84.39(12) . . ?
N3 Gd1 N2 83.41(13) 4 . ?
N6 Gd1 N2 69.74(12) 4 . ?
N6 Gd1 N2 135.23(12) . . ?
O1W Gd1 N2 72.80(9) . 4 ?
N3 Gd1 N2 83.41(13) . 4 ?
N3 Gd1 N2 84.39(12) 4 4 ?
N6 Gd1 N2 135.23(12) 4 4 ?
N6 Gd1 N2 69.74(12) . 4 ?
N2 Gd1 N2 145.59(17) . 4 ?
O1W Gd1 N1 121.56(9) . 4 ?
N3 Gd1 N1 134.18(12) . 4 ?
N3 Gd1 N1 71.27(12) 4 4 ?
N6 Gd1 N1 74.16(11) 4 4 ?
N6 Gd1 N1 68.25(12) . 4 ?
N2 Gd1 N1 140.83(11) . 4 ?
N2 Gd1 N1 62.25(12) 4 4 ?
O1W Gd1 N1 121.56(9) . . ?
N3 Gd1 N1 71.27(12) . . ?
N3 Gd1 N1 134.18(12) 4 . ?
N6 Gd1 N1 68.25(12) 4 . ?
N6 Gd1 N1 74.16(11) . . ?
N2 Gd1 N1 62.25(12) . . ?
N2 Gd1 N1 140.83(11) 4 . ?
N1 Gd1 N1 116.88(17) 4 . ?
C13 N7 C13 120.6(5) 2_655 . ?
C1 N1 C5 116.6(4) . . ?
C1 N1 Gd1 123.5(3) . . ?
C5 N1 Gd1 119.8(3) . . ?
N6 C13 N7 173.9(4) . . ?
C10 N2 C6 118.2(4) . . ?
C10 N2 Gd1 119.2(3) . . ?
C6 N2 Gd1 121.5(3) . . ?
N1 C5 C4 121.8(5) . . ?
N1 C5 C6 117.5(4) . . ?
C4 C5 C6 120.7(5) . . ?
C13 N6 Gd1 146.9(4) . . ?
N3 C11 N4 171.0(6) . . ?
N2 C6 C7 119.9(5) . . ?
N2 C6 C5 117.8(4) . . ?
C7 C6 C5 122.2(5) . . ?
C11 N3 Gd1 157.5(4) . . ?
N1 C1 C2 124.1(6) . . ?
N2 C10 C9 124.0(6) . . ?
C8 C7 C6 120.3(6) . . ?
C9 C8 C7 119.9(6) . . ?
C8 C9 C10 117.8(6) . . ?
C3 C4 C5 119.9(6) . . ?
C3 C2 C1 118.8(7) . . ?
C12 N4 C11 125.1(5) . . ?
C2 C3 C4 118.8(6) . . ?
N5 C12 N4 170.5(6) . . ?

loop_
_geom_bond_atom_site_label_1
_geom_bond_atom_site_label_2
_geom_bond_distance
_geom_bond_site_symmetry_2
_geom_bond_publ_flag
Gd1 O1W 2.425(4) . ?
Gd1 N3 2.481(4) . ?
Gd1 N3 2.481(4) 4 ?
Gd1 N6 2.492(3) 4 ?
Gd1 N6 2.492(3) . ?
Gd1 N2 2.606(3) . ?
Gd1 N2 2.606(3) 4 ?
Gd1 N1 2.669(4) 4 ?
Gd1 N1 2.669(4) . ?
N7 C13 1.292(5) 2_655 ?
N7 C13 1.292(5) . ?
N1 C1 1.329(6) . ?
N1 C5 1.339(6) . ?
C13 N6 1.150(5) . ?
N2 C10 1.338(6) . ?
N2 C6 1.342(6) . ?
C5 C4 1.383(7) . ?
C5 C6 1.471(8) . ?
C11 N3 1.138(6) . ?
C11 N4 1.290(6) . ?
C6 C7 1.389(7) . ?
C1 C2 1.370(8) . ?
C10 C9 1.374(7) . ?
C7 C8 1.371(10) . ?
C8 C9 1.344(10) . ?
C4 C3 1.362(10) . ?
C2 C3 1.349(10) . ?
N4 C12 1.288(7) . ?
N5 C12 1.113(6) . ?
